data_1530133
loop_
_publ_author_name
'Kaplunnik, L.N.'
'Pobedimskaya, E.A.'
'Belov, N.V.'

_publ_section_title
;
 The garnet-like structure of synthetic sulfo salt (Pb0.66 Sb0.34)6 Sn S9
;
_journal_name_full 'Doklady Akademii Nauk SSSR'
_journal_page_first 1086
_journal_page_last 1089
_journal_volume 237
_journal_year 1977
_chemical_formula_sum 'Pb3.96 S9 Sb2.04 Sn'
_chemical_name_systematic '(Pb0.66 Sb0.34)6 Sn S9'
_space_group_IT_number 205
_symmetry_space_group_name_Hall '-P 2ac 2ab 3'
_symmetry_space_group_name_H-M 'P a -3'
_cell_angle_alpha 90
_cell_angle_beta 90
_cell_angle_gamma 90
_cell_formula_units_Z 4
_cell_length_a 11.549
_cell_length_b 11.549
_cell_length_c 11.549
_cell_volume 1540.399
_citation_journal_id_ASTM DANKAS
_cod_data_source_file Kaplunnik_DANKAS_1977_366.cif
_cod_data_source_block Pb3.96S9Sb2.04Sn1
_cod_original_formula_sum 'Pb3.96 S9 Sb2.04 Sn1'
_cod_database_code 1530133

loop_
_symmetry_equiv_pos_as_xyz
x,y,z
-x+1/2,-y,z+1/2
x+1/2,-y+1/2,-z
-x,y+1/2,-z+1/2
z,x,y
-z+1/2,-x,y+1/2
z+1/2,-x+1/2,-y
-z,x+1/2,-y+1/2
y,z,x
y+1/2,-z+1/2,-x
-y,z+1/2,-x+1/2
-y+1/2,-z,x+1/2
-x,-y,-z
x-1/2,y,-z-1/2
-x-1/2,y-1/2,z
x,-y-1/2,z-1/2
-z,-x,-y
z-1/2,x,-y-1/2
-z-1/2,x-1/2,y
z,-x-1/2,y-1/2
-y,-z,-x
-y-1/2,z-1/2,x
y,-z-1/2,x-1/2
y-1/2,z,-x-1/2

loop_
_atom_site_label
_atom_site_type_symbol
_atom_site_fract_x
_atom_site_fract_y
_atom_site_fract_z
_atom_site_occupancy
_atom_site_U_iso_or_equiv
S2 S-2 0.4521 0.0535 0.2873 1 0.0
S3 S-2 0 0 0.5 1 0.0
Pb1 Pb+2 0.3415 0.2001 0.0654 0.66 0.0
S1 S-2 0.3309 0.3309 0.3309 1 0.0
Sn1 Sn+4 0 0 0 1 0.0
Sb1 Sb+3 0.3415 0.2001 0.0654 0.34 0.0
